data_4084339
loop_
_publ_author_name
'Yang, Haifeng'
'Lin, Tzu-Pin'
'Gabba\?\"i, Fran\,cois P.'

_publ_section_title
;
 Telluroether to Telluroxide Conversion in the Coordination Sphere of a
 Metal: Oxidation-Induced Umpolung of a Te--Au Bond
;
_journal_issue 17
_journal_name_full Organometallics
_journal_page_first 4368
_journal_paper_doi 10.1021/om5003073
_journal_volume 33
_journal_year 2014
_chemical_formula_sum 'C44 H44 Au Cl O2 P2 Te'
_chemical_formula_weight 1026.75
_chemical_name_common tep2aucl
_chemical_name_systematic
; 
 ? 
;
_space_group_IT_number 2
_symmetry_cell_setting triclinic
_symmetry_space_group_name_Hall '-P 1'
_symmetry_space_group_name_H-M 'P -1'
_atom_sites_solution_hydrogens geom
_atom_sites_solution_primary direct
_atom_sites_solution_secondary difmap
_audit_creation_method SHELXL-97
_cell_angle_alpha 101.99(2)
_cell_angle_beta 108.427(19)
_cell_angle_gamma 99.194(19)
_cell_formula_units_Z 2
_cell_length_a 11.456(18)
_cell_length_b 12.677(19)
_cell_length_c 15.14(2)
_cell_measurement_temperature 110(2)
_cell_volume 1979(5)
_computing_cell_refinement 'Bruker APEX'
_computing_data_collection 'Bruker APEX'
_computing_data_reduction 'Bruker APEX'
_computing_molecular_graphics 'Bruker SHELXTL'
_computing_publication_material 'Bruker SHELXTL'
_computing_structure_refinement 'SHELXL-97 (Sheldrick, 2008)'
_computing_structure_solution 'SHELXS-97 (Sheldrick, 2008)'
_diffrn_ambient_temperature 110(2)
_diffrn_measured_fraction_theta_full 0.997
_diffrn_measured_fraction_theta_max 0.997
_diffrn_measurement_device_type 'CCD area detector'
_diffrn_measurement_method 'phi and omega scans'
_diffrn_radiation_monochromator graphite
_diffrn_radiation_source 'fine-focus sealed tube'
_diffrn_radiation_type MoK\a
_diffrn_radiation_wavelength 0.71073
_diffrn_reflns_av_R_equivalents 0.1083
_diffrn_reflns_av_sigmaI/netI 0.1728
_diffrn_reflns_limit_h_max 13
_diffrn_reflns_limit_h_min -12
_diffrn_reflns_limit_k_max 13
_diffrn_reflns_limit_k_min -14
_diffrn_reflns_limit_l_max 17
_diffrn_reflns_limit_l_min -17
_diffrn_reflns_number 12985
_diffrn_reflns_theta_full 24.00
_diffrn_reflns_theta_max 24.00
_diffrn_reflns_theta_min 1.47
_exptl_absorpt_coefficient_mu 4.622
_exptl_absorpt_correction_T_max 0.8018
_exptl_absorpt_correction_T_min 0.7689
_exptl_absorpt_correction_type multi-scan
_exptl_absorpt_process_details sadabs
_exptl_crystal_colour yellow
_exptl_crystal_density_diffrn 1.722
_exptl_crystal_density_method 'not measured'
_exptl_crystal_description block
_exptl_crystal_F_000 1004
_exptl_crystal_size_max 0.06
_exptl_crystal_size_mid 0.06
_exptl_crystal_size_min 0.05
_refine_diff_density_max 1.295
_refine_diff_density_min -2.181
_refine_diff_density_rms 0.351
_refine_ls_extinction_method none
_refine_ls_goodness_of_fit_ref 1.007
_refine_ls_hydrogen_treatment constr
_refine_ls_matrix_type full
_refine_ls_number_parameters 460
_refine_ls_number_reflns 6186
_refine_ls_number_restraints 60
_refine_ls_restrained_S_all 1.003
_refine_ls_R_factor_all 0.1272
_refine_ls_R_factor_gt 0.0651
_refine_ls_shift/su_max 0.000
_refine_ls_shift/su_mean 0.000
_refine_ls_structure_factor_coef Fsqd
_refine_ls_weighting_details 'calc w=1/[\s^2^(Fo^2^)+(0.0910P)^2^+0.0000P] where P=(Fo^2^+2Fc^2^)/3'
_refine_ls_weighting_scheme calc
_refine_ls_wR_factor_gt 0.1429
_refine_ls_wR_factor_ref 0.2048
_reflns_number_gt 3654
_reflns_number_total 6186
_reflns_threshold_expression >2sigma(I)
_cod_data_source_file om5003073_si_002.cif
_cod_data_source_block 1
_cod_depositor_comments 'Adding full bibliography for 4084339--4084341.cif.'
_cod_original_cell_volume 1980(5)
_cod_original_sg_symbol_H-M P-1
_cod_database_code 4084339

loop_
_symmetry_equiv_pos_as_xyz
'x, y, z'
'-x, -y, -z'

loop_
_atom_site_label
_atom_site_type_symbol
_atom_site_fract_x
_atom_site_fract_y
_atom_site_fract_z
_atom_site_U_iso_or_equiv
_atom_site_adp_type
_atom_site_occupancy
_atom_site_symmetry_multiplicity
_atom_site_calc_flag
_atom_site_refinement_flags
Au1 Au 0.78785(7) 1.71346(6) 0.25000(5) 0.0247(2) Uani 1 1 d .
Te1 Te 0.54307(11) 1.56857(10) 0.13152(8) 0.0276(3) Uani 1 1 d .
P2 P 0.7180(4) 1.7458(4) 0.3791(3) 0.0220(11) Uani 1 1 d .
Cl1 Cl 0.9532(4) 1.5981(4) 0.2706(3) 0.0357(12) Uani 1 1 d .
P1 P 0.7726(4) 1.7889(4) 0.1203(3) 0.0240(11) Uani 1 1 d .
C13 C 0.8409(15) 1.9395(13) 0.1485(12) 0.020(4) Uani 1 1 d .
C19 C 0.4712(16) 1.6401(15) 0.2399(13) 0.028(4) Uani 1 1 d .
C2 C 0.6052(17) 1.7760(16) 0.0523(12) 0.031(4) Uani 1 1 d U
C17 C 0.9545(19) 2.0973(16) 0.1226(14) 0.041(5) Uani 1 1 d .
H17A H 0.9937 2.1285 0.0841 0.049 Uiso 1 1 calc R
C26 C 0.6857(18) 1.6293(18) 0.5162(13) 0.040(6) Uani 1 1 d .
H26A H 0.6034 1.6427 0.5009 0.048 Uiso 1 1 calc R
C25 C 0.7670(17) 1.6676(13) 0.4704(12) 0.025(4) Uani 1 1 d .
C20 C 0.5477(16) 1.7101(14) 0.3354(12) 0.022(4) Uani 1 1 d .
C1 C 0.5087(17) 1.6958(16) 0.0550(12) 0.029(4) Uani 1 1 d U
C21 C 0.4830(18) 1.7534(16) 0.3964(14) 0.032(5) Uani 1 1 d .
H21A H 0.5305 1.8017 0.4594 0.039 Uiso 1 1 calc R
C30 C 0.8879(17) 1.6507(16) 0.4967(14) 0.034(5) Uani 1 1 d .
H30A H 0.9443 1.6793 0.4681 0.041 Uiso 1 1 calc R
C18 C 0.9057(18) 1.9872(18) 0.0973(15) 0.040(5) Uani 1 1 d .
H18A H 0.9155 1.9410 0.0434 0.047 Uiso 1 1 calc R
C14 C 0.8387(17) 2.0085(16) 0.2330(13) 0.031(5) Uani 1 1 d .
H14A H 0.8012 1.9776 0.2725 0.038 Uiso 1 1 calc R
C6 C 0.3759(19) 1.6880(17) 0.0044(13) 0.039(4) Uani 1 1 d U
H6A H 0.3120 1.6320 0.0067 0.047 Uiso 1 1 calc R
C22 C 0.3472(17) 1.7246(16) 0.3631(13) 0.035(5) Uani 1 1 d .
H22A H 0.3050 1.7542 0.4037 0.041 Uiso 1 1 calc R
C4 C 0.4381(19) 1.8456(17) -0.0486(12) 0.036(4) Uani 1 1 d U
H4A H 0.4151 1.8996 -0.0815 0.043 Uiso 1 1 calc R
C23 C 0.279(2) 1.6552(17) 0.2740(15) 0.041(5) Uani 1 1 d .
H23A H 0.1891 1.6348 0.2527 0.049 Uiso 1 1 calc R
C24 C 0.3386(18) 1.6142(15) 0.2145(14) 0.031(5) Uani 1 1 d .
H24A H 0.2879 1.5655 0.1523 0.037 Uiso 1 1 calc R
C3 C 0.5663(18) 1.8526(17) -0.0031(12) 0.033(4) Uani 1 1 d U
H3A H 0.6283 1.9079 -0.0084 0.039 Uiso 1 1 calc R
C16 C 0.9484(18) 2.1662(17) 0.2049(14) 0.036(5) Uani 1 1 d .
H16A H 0.9840 2.2441 0.2232 0.044 Uiso 1 1 calc R
C27 C 0.727(2) 1.5725(17) 0.5829(15) 0.046(6) Uani 1 1 d .
H27A H 0.6718 1.5447 0.6126 0.055 Uiso 1 1 calc R
C29 C 0.9275(18) 1.5937(16) 0.5629(13) 0.034(5) Uani 1 1 d .
H29A H 1.0100 1.5806 0.5783 0.041 Uiso 1 1 calc R
C5 C 0.343(2) 1.7649(17) -0.0484(13) 0.041(4) Uani 1 1 d U
H5A H 0.2569 1.7609 -0.0833 0.050 Uiso 1 1 calc R
C15 C 0.8906(19) 2.1201(17) 0.2585(14) 0.039(5) Uani 1 1 d .
H15A H 0.8861 2.1665 0.3147 0.046 Uiso 1 1 calc R
C9 C 1.0100(19) 1.6499(17) 0.0066(14) 0.039(4) Uani 1 1 d U
H9A H 1.0900 1.6333 0.0317 0.047 Uiso 1 1 calc R
C7 C 0.842(2) 1.7258(15) 0.0324(13) 0.033(5) Uani 1 1 d .
C28 C 0.8490(19) 1.5546(16) 0.6081(14) 0.033(5) Uani 1 1 d .
H28A H 0.8774 1.5163 0.6554 0.040 Uiso 1 1 calc R
C31 C 0.7672(17) 1.8927(15) 0.4512(12) 0.027(4) Uani 1 1 d .
C12 C 0.7782(18) 1.7046(15) -0.0696(13) 0.035(5) Uani 1 1 d .
H12A H 0.6987 1.7219 -0.0947 0.042 Uiso 1 1 calc R
C32 C 0.8697(17) 1.9310(16) 0.5373(13) 0.034(5) Uani 1 1 d .
H32A H 0.9097 1.8803 0.5663 0.041 Uiso 1 1 calc R
C36 C 0.7050(18) 1.9676(15) 0.4163(14) 0.036(4) Uani 1 1 d U
H36A H 0.6304 1.9405 0.3598 0.043 Uiso 1 1 calc R
C8 C 0.9527(18) 1.6988(17) 0.0705(15) 0.038(4) Uani 1 1 d U
H8A H 0.9919 1.7121 0.1385 0.046 Uiso 1 1 calc R
C34 C 0.8529(19) 2.1160(17) 0.5433(14) 0.035(4) Uani 1 1 d U
H34A H 0.8847 2.1932 0.5751 0.042 Uiso 1 1 calc R
C35 C 0.7458(18) 2.0816(16) 0.4599(14) 0.035(4) Uani 1 1 d U
H35A H 0.7028 2.1327 0.4340 0.041 Uiso 1 1 calc R
C10 C 0.947(2) 1.6266(18) -0.0938(15) 0.043(4) Uani 1 1 d U
H10A H 0.9818 1.5885 -0.1364 0.052 Uiso 1 1 calc R
C11 C 0.836(2) 1.6574(17) -0.1320(16) 0.047(6) Uani 1 1 d .
H11A H 0.7994 1.6470 -0.1998 0.056 Uiso 1 1 calc R
C33 C 0.9137(18) 2.0446(15) 0.5809(15) 0.041(5) Uani 1 1 d .
H33A H 0.9875 2.0719 0.6380 0.049 Uiso 1 1 calc R
O2 O 0.5593(16) 1.9682(15) -0.2899(12) 0.079(6) Uani 1 1 d .
C38 C 0.420(2) 1.689(2) -0.3751(16) 0.056(7) Uani 1 1 d .
H38A H 0.4022 1.6388 -0.4400 0.067 Uiso 1 1 calc R
H38B H 0.4620 1.7645 -0.3718 0.067 Uiso 1 1 calc R
C40 C 0.298(2) 1.6092(18) -0.2935(16) 0.046(6) Uani 1 1 d .
H40A H 0.2670 1.6386 -0.2417 0.055 Uiso 1 1 calc R
H40B H 0.2402 1.5364 -0.3339 0.055 Uiso 1 1 calc R
C44 C 0.667(2) 1.975(2) -0.3212(17) 0.067(8) Uani 1 1 d .
H44A H 0.6786 1.8989 -0.3425 0.080 Uiso 1 1 calc R
H44B H 0.6511 2.0068 -0.3768 0.080 Uiso 1 1 calc R
C39 C 0.2997(19) 1.688(2) -0.3542(19) 0.069(8) Uani 1 1 d .
H39A H 0.3005 1.7632 -0.3187 0.083 Uiso 1 1 calc R
H39B H 0.2245 1.6620 -0.4150 0.083 Uiso 1 1 calc R
C43 C 0.779(3) 2.042(3) -0.2434(18) 0.111(8) Uani 1 1 d U
H43A H 0.8015 2.1171 -0.2517 0.133 Uiso 1 1 calc R
H43B H 0.8520 2.0075 -0.2393 0.133 Uiso 1 1 calc R
C41 C 0.608(3) 2.033(3) -0.1962(19) 0.115(9) Uani 1 1 d U
H41A H 0.5653 1.9983 -0.1581 0.138 Uiso 1 1 calc R
H41B H 0.5894 2.1067 -0.1946 0.138 Uiso 1 1 calc R
C42 C 0.744(3) 2.048(3) -0.1511(19) 0.113(8) Uani 1 1 d U
H42A H 0.7652 1.9871 -0.1217 0.136 Uiso 1 1 calc R
H42B H 0.7850 2.1204 -0.1019 0.136 Uiso 1 1 calc R
O1 O 0.4258(18) 1.5954(17) -0.2508(13) 0.087(6) Uani 1 1 d .
C37 C 0.500(3) 1.647(4) -0.298(3) 0.134(17) Uani 1 1 d .
H37A H 0.5403 1.5932 -0.3264 0.161 Uiso 1 1 calc R
H37B H 0.5678 1.7104 -0.2493 0.161 Uiso 1 1 calc R

loop_
_atom_site_aniso_label
_atom_site_aniso_U_11
_atom_site_aniso_U_22
_atom_site_aniso_U_33
_atom_site_aniso_U_23
_atom_site_aniso_U_13
_atom_site_aniso_U_12
Au1 0.0242(4) 0.0345(5) 0.0216(4) 0.0092(3) 0.0120(3) 0.0147(3)
Te1 0.0262(7) 0.0286(7) 0.0251(7) 0.0007(6) 0.0084(6) 0.0092(6)
P2 0.021(3) 0.026(3) 0.024(2) 0.008(2) 0.012(2) 0.010(2)
Cl1 0.027(3) 0.054(3) 0.044(3) 0.025(3) 0.021(2) 0.026(3)
P1 0.025(3) 0.028(3) 0.019(2) 0.006(2) 0.007(2) 0.009(2)
C13 0.017(10) 0.018(10) 0.036(10) 0.018(8) 0.014(8) 0.010(8)
C19 0.017(10) 0.026(11) 0.044(12) 0.013(9) 0.015(9) 0.006(9)
C2 0.025(8) 0.044(9) 0.024(7) 0.007(7) 0.005(6) 0.022(7)
C17 0.042(13) 0.033(13) 0.041(12) 0.003(10) 0.018(11) -0.005(11)
C26 0.023(11) 0.080(17) 0.029(11) 0.030(12) 0.009(9) 0.026(11)
C25 0.036(12) 0.011(9) 0.017(9) -0.002(7) 0.006(9) -0.006(9)
C20 0.023(10) 0.029(11) 0.018(9) 0.010(8) 0.012(8) 0.002(9)
C1 0.026(9) 0.040(9) 0.019(7) 0.001(7) 0.008(7) 0.017(7)
C21 0.034(12) 0.038(12) 0.042(12) 0.022(10) 0.024(10) 0.019(10)
C30 0.021(11) 0.041(13) 0.041(12) 0.011(10) 0.010(9) 0.015(10)
C18 0.036(13) 0.051(15) 0.049(13) 0.016(11) 0.032(11) 0.017(11)
C14 0.033(12) 0.035(12) 0.037(11) 0.013(10) 0.020(10) 0.015(10)
C6 0.042(10) 0.052(10) 0.023(8) 0.005(8) 0.008(8) 0.022(8)
C22 0.026(12) 0.048(13) 0.032(11) 0.001(10) 0.022(10) 0.004(10)
C4 0.042(10) 0.045(10) 0.021(8) 0.016(8) -0.001(8) 0.026(8)
C23 0.038(13) 0.053(14) 0.055(14) 0.031(12) 0.034(12) 0.019(11)
C24 0.036(12) 0.020(10) 0.036(11) 0.014(9) 0.006(10) 0.010(9)
C3 0.032(9) 0.045(10) 0.026(8) 0.013(7) 0.010(7) 0.019(8)
C16 0.042(13) 0.034(12) 0.039(12) 0.011(10) 0.021(11) 0.011(10)
C27 0.046(15) 0.048(14) 0.040(13) 0.007(11) 0.020(11) -0.003(12)
C29 0.022(11) 0.037(12) 0.034(11) 0.002(10) 0.001(9) 0.013(10)
C5 0.041(9) 0.053(10) 0.025(7) 0.011(7) -0.001(7) 0.025(8)
C15 0.046(14) 0.036(13) 0.028(11) 0.009(10) 0.003(10) 0.015(11)
C9 0.037(9) 0.058(9) 0.045(8) 0.025(8) 0.031(7) 0.024(8)
C7 0.059(15) 0.032(12) 0.033(11) 0.021(9) 0.034(11) 0.024(11)
C28 0.043(13) 0.035(12) 0.040(12) 0.028(10) 0.022(10) 0.020(10)
C31 0.027(11) 0.038(12) 0.021(10) 0.008(9) 0.017(9) 0.007(9)
C12 0.032(12) 0.038(12) 0.031(11) 0.002(10) 0.013(10) 0.006(10)
C32 0.021(11) 0.046(13) 0.023(10) -0.008(9) 0.004(9) 0.004(10)
C36 0.034(9) 0.031(9) 0.041(9) -0.001(8) 0.011(8) 0.021(8)
C8 0.037(9) 0.058(10) 0.040(9) 0.021(8) 0.027(8) 0.029(8)
C34 0.041(10) 0.034(9) 0.038(9) 0.003(8) 0.028(7) 0.011(8)
C35 0.041(9) 0.034(8) 0.039(8) 0.004(7) 0.027(7) 0.020(7)
C10 0.045(10) 0.053(10) 0.049(9) 0.019(9) 0.032(8) 0.022(9)
C11 0.045(14) 0.050(14) 0.042(13) 0.000(11) 0.024(12) 0.000(12)
C33 0.021(11) 0.025(12) 0.052(13) -0.015(10) 0.006(10) -0.008(9)
O2 0.067(13) 0.083(13) 0.063(12) -0.001(10) 0.005(10) 0.020(11)
C38 0.041(15) 0.092(19) 0.045(14) 0.022(14) 0.021(12) 0.026(14)
C40 0.043(14) 0.043(14) 0.057(15) 0.014(12) 0.030(12) 0.000(11)
C44 0.066(18) 0.071(18) 0.055(16) 0.003(14) 0.038(14) -0.021(15)
C39 0.017(13) 0.10(2) 0.09(2) 0.043(18) 0.021(13) 0.001(13)
C43 0.073(14) 0.18(2) 0.043(12) -0.004(14) 0.013(11) 0.005(16)
C41 0.075(14) 0.19(2) 0.049(12) -0.007(14) 0.012(12) 0.009(17)
C42 0.074(13) 0.19(2) 0.044(11) -0.003(13) 0.009(11) 0.008(16)
O1 0.098(15) 0.133(17) 0.087(14) 0.083(14) 0.047(12) 0.084(14)
C37 0.043(19) 0.28(5) 0.13(3) 0.12(4) 0.05(2) 0.06(3)

loop_
_atom_type_symbol
_atom_type_description
_atom_type_scat_dispersion_real
_atom_type_scat_dispersion_imag
_atom_type_scat_source
C C 0.0033 0.0016 'International Tables Vol C Tables 4.2.6.8 and 6.1.1.4'
H H 0.0000 0.0000 'International Tables Vol C Tables 4.2.6.8 and 6.1.1.4'
P P 0.1023 0.0942 'International Tables Vol C Tables 4.2.6.8 and 6.1.1.4'
Cl Cl 0.1484 0.1585 'International Tables Vol C Tables 4.2.6.8 and 6.1.1.4'
Te Te -0.5308 1.6751 'International Tables Vol C Tables 4.2.6.8 and 6.1.1.4'
Au Au -2.0133 8.8022 'International Tables Vol C Tables 4.2.6.8 and 6.1.1.4'
O O 0.0106 0.0060 'International Tables Vol C Tables 4.2.6.8 and 6.1.1.4'

loop_
_geom_angle_atom_site_label_1
_geom_angle_atom_site_label_2
_geom_angle_atom_site_label_3
_geom_angle
P2 Au1 P1 134.40(18)
P2 Au1 Cl1 113.28(17)
P1 Au1 Cl1 111.07(16)
P2 Au1 Te1 89.05(16)
P1 Au1 Te1 86.56(15)
Cl1 Au1 Te1 108.75(17)
C19 Te1 C1 93.3(6)
C19 Te1 Au1 88.3(5)
C1 Te1 Au1 87.6(5)
C19 Te1 O1 129.3(5)
C1 Te1 O1 43.1(5)
Au1 Te1 O1 109.2(2)
C20 P2 C31 105.7(8)
C20 P2 C25 105.0(8)
C31 P2 C25 104.3(8)
C20 P2 Au1 110.1(5)
C31 P2 Au1 113.8(6)
C25 P2 Au1 117.1(6)
C2 P1 C13 102.2(8)
C2 P1 C7 107.2(9)
C13 P1 C7 103.4(8)
C2 P1 Au1 108.9(6)
C13 P1 Au1 117.5(6)
C7 P1 Au1 116.3(6)
C18 C13 C14 117.8(17)
C18 C13 P1 124.3(14)
C14 C13 P1 117.6(13)
C24 C19 C20 118.0(16)
C24 C19 Te1 116.7(13)
C20 C19 Te1 125.3(12)
C1 C2 C3 116.6(16)
C1 C2 P1 122.1(14)
C3 C2 P1 121.2(15)
C18 C17 C16 120.6(19)
C18 C17 H17A 119.7
C16 C17 H17A 119.7
C27 C26 C25 119.1(18)
C27 C26 H26A 120.5
C25 C26 H26A 120.5
C30 C25 C26 119.3(17)
C30 C25 P2 119.0(14)
C26 C25 P2 121.7(14)
C21 C20 C19 117.4(16)
C21 C20 P2 119.8(14)
C19 C20 P2 122.7(12)
C2 C1 C6 122.3(18)
C2 C1 Te1 123.6(13)
C6 C1 Te1 114.1(14)
C22 C21 C20 120.5(18)
C22 C21 H21A 119.7
C20 C21 H21A 119.7
C29 C30 C25 120.9(19)
C29 C30 H30A 119.5
C25 C30 H30A 119.5
C17 C18 C13 121.2(19)
C17 C18 H18A 119.4
C13 C18 H18A 119.4
C15 C14 C13 120.0(18)
C15 C14 H14A 120.0
C13 C14 H14A 120.0
C5 C6 C1 119(2)
C5 C6 H6A 120.6
C1 C6 H6A 120.6
C23 C22 C21 120.0(17)
C23 C22 H22A 120.0
C21 C22 H22A 120.0
C5 C4 C3 123.4(18)
C5 C4 H4A 118.3
C3 C4 H4A 118.3
C22 C23 C24 120(2)
C22 C23 H23A 119.8
C24 C23 H23A 119.8
C23 C24 C19 123.6(19)
C23 C24 H24A 118.2
C19 C24 H24A 118.2
C4 C3 C2 120.0(19)
C4 C3 H3A 120.0
C2 C3 H3A 120.0
C15 C16 C17 118.8(19)
C15 C16 H16A 120.6
C17 C16 H16A 120.6
C26 C27 C28 121.2(19)
C26 C27 H27A 119.4
C28 C27 H27A 119.4
C30 C29 C28 120.7(18)
C30 C29 H29A 119.6
C28 C29 H29A 119.6
C4 C5 C6 118.9(19)
C4 C5 H5A 120.6
C6 C5 H5A 120.6
C16 C15 C14 121.3(19)
C16 C15 H15A 119.3
C14 C15 H15A 119.3
C10 C9 C8 119.3(19)
C10 C9 H9A 120.4
C8 C9 H9A 120.4
C8 C7 C12 122.3(17)
C8 C7 P1 116.2(14)
C12 C7 P1 121.4(15)
C29 C28 C27 118.7(18)
C29 C28 H28A 120.6
C27 C28 H28A 120.6
C36 C31 C32 118.5(18)
C36 C31 P2 119.5(14)
C32 C31 P2 121.9(15)
C11 C12 C7 118.4(19)
C11 C12 H12A 120.8
C7 C12 H12A 120.8
C31 C32 C33 119(2)
C31 C32 H32A 120.4
C33 C32 H32A 120.4
C31 C36 C35 123.0(19)
C31 C36 H36A 118.5
C35 C36 H36A 118.5
C7 C8 C9 118.7(19)
C7 C8 H8A 120.6
C9 C8 H8A 120.6
C33 C34 C35 122.5(19)
C33 C34 H34A 118.7
C35 C34 H34A 118.7
C34 C35 C36 115.9(19)
C34 C35 H35A 122.1
C36 C35 H35A 122.1
C11 C10 C9 121.7(19)
C11 C10 H10A 119.2
C9 C10 H10A 119.2
C10 C11 C12 119(2)
C10 C11 H11A 120.3
C12 C11 H11A 120.3
C34 C33 C32 121(2)
C34 C33 H33A 119.7
C32 C33 H33A 119.7
C41 O2 C44 105(2)
C37 C38 C39 104(2)
C37 C38 H38A 110.9
C39 C38 H38A 110.9
C37 C38 H38B 110.9
C39 C38 H38B 110.9
H38A C38 H38B 109.0
O1 C40 C39 109.5(16)
O1 C40 H40A 109.8
C39 C40 H40A 109.8
O1 C40 H40B 109.8
C39 C40 H40B 109.8
H40A C40 H40B 108.2
C43 C44 O2 110(2)
C43 C44 H44A 109.7
O2 C44 H44A 109.7
C43 C44 H44B 109.7
O2 C44 H44B 109.7
H44A C44 H44B 108.2
C40 C39 C38 104.7(19)
C40 C39 H39A 110.8
C38 C39 H39A 110.8
C40 C39 H39B 110.8
C38 C39 H39B 110.8
H39A C39 H39B 108.9
C44 C43 C42 104(2)
C44 C43 H43A 110.9
C42 C43 H43A 110.9
C44 C43 H43B 110.9
C42 C43 H43B 110.9
H43A C43 H43B 109.0
O2 C41 C42 113(3)
O2 C41 H41A 108.9
C42 C41 H41A 108.9
O2 C41 H41B 108.9
C42 C41 H41B 108.9
H41A C41 H41B 107.7
C41 C42 C43 98(2)
C41 C42 H42A 112.1
C43 C42 H42A 112.1
C41 C42 H42B 112.1
C43 C42 H42B 112.1
H42A C42 H42B 109.7
C37 O1 C40 105.9(17)
C37 O1 Te1 132.1(17)
C40 O1 Te1 113.0(11)
O1 C37 C38 111(2)
O1 C37 H37A 109.4
C38 C37 H37A 109.4
O1 C37 H37B 109.4
C38 C37 H37B 109.4
H37A C37 H37B 108.0

loop_
_geom_bond_atom_site_label_1
_geom_bond_atom_site_label_2
_geom_bond_distance
Au1 P2 2.322(5)
Au1 P1 2.328(5)
Au1 Cl1 2.554(5)
Au1 Te1 2.874(4)
Te1 C19 2.161(18)
Te1 C1 2.189(19)
Te1 O1 5.611(18)
P2 C20 1.795(18)
P2 C31 1.846(19)
P2 C25 1.863(18)
P1 C2 1.829(18)
P1 C13 1.847(17)
P1 C7 1.862(18)
C13 C18 1.39(2)
C13 C14 1.40(2)
C19 C24 1.41(2)
C19 C20 1.44(2)
C2 C1 1.39(3)
C2 C3 1.45(2)
C17 C18 1.34(3)
C17 C16 1.39(3)
C17 H17A 0.9500
C26 C27 1.37(3)
C26 C25 1.41(2)
C26 H26A 0.9500
C25 C30 1.38(2)
C20 C21 1.43(2)
C1 C6 1.45(3)
C21 C22 1.43(2)
C21 H21A 0.9500
C30 C29 1.36(2)
C30 H30A 0.9500
C18 H18A 0.9500
C14 C15 1.37(3)
C14 H14A 0.9500
C6 C5 1.41(3)
C6 H6A 0.9500
C22 C23 1.35(3)
C22 H22A 0.9500
C4 C5 1.37(3)
C4 C3 1.39(2)
C4 H4A 0.9500
C23 C24 1.36(3)
C23 H23A 0.9500
C24 H24A 0.9500
C3 H3A 0.9500
C16 C15 1.36(3)
C16 H16A 0.9500
C27 C28 1.39(3)
C27 H27A 0.9500
C29 C28 1.38(3)
C29 H29A 0.9500
C5 H5A 0.9500
C15 H15A 0.9500
C9 C10 1.40(3)
C9 C8 1.43(2)
C9 H9A 0.9500
C7 C8 1.35(3)
C7 C12 1.43(3)
C28 H28A 0.9500
C31 C36 1.37(2)
C31 C32 1.38(2)
C12 C11 1.41(2)
C12 H12A 0.9500
C32 C33 1.39(3)
C32 H32A 0.9500
C36 C35 1.39(3)
C36 H36A 0.9500
C8 H8A 0.9500
C34 C33 1.34(3)
C34 C35 1.38(3)
C34 H34A 0.9500
C35 H35A 0.9500
C10 C11 1.37(3)
C10 H10A 0.9500
C11 H11A 0.9500
C33 H33A 0.9500
O2 C41 1.37(3)
O2 C44 1.45(3)
C38 C37 1.49(3)
C38 C39 1.51(3)
C38 H38A 0.9900
C38 H38B 0.9900
C40 O1 1.45(3)
C40 C39 1.49(3)
C40 H40A 0.9900
C40 H40B 0.9900
C44 C43 1.43(3)
C44 H44A 0.9900
C44 H44B 0.9900
C39 H39A 0.9900
C39 H39B 0.9900
C43 C42 1.56(4)
C43 H43A 0.9900
C43 H43B 0.9900
C41 C42 1.45(4)
C41 H41A 0.9900
C41 H41B 0.9900
C42 H42A 0.9900
C42 H42B 0.9900
O1 C37 1.43(3)
C37 H37A 0.9900
C37 H37B 0.9900

loop_
_geom_torsion_atom_site_label_1
_geom_torsion_atom_site_label_2
_geom_torsion_atom_site_label_3
_geom_torsion_atom_site_label_4
_geom_torsion
P2 Au1 Te1 C19 15.7(5)
P1 Au1 Te1 C19 -118.9(5)
Cl1 Au1 Te1 C19 130.0(5)
P2 Au1 Te1 C1 109.1(4)
P1 Au1 Te1 C1 -25.5(4)
Cl1 Au1 Te1 C1 -136.6(4)
P2 Au1 Te1 O1 147.0(2)
P1 Au1 Te1 O1 12.5(2)
Cl1 Au1 Te1 O1 -98.6(2)
P1 Au1 P2 C20 64.8(7)
Cl1 Au1 P2 C20 -129.5(6)
Te1 Au1 P2 C20 -19.5(6)
P1 Au1 P2 C31 -53.6(7)
Cl1 Au1 P2 C31 112.1(7)
Te1 Au1 P2 C31 -137.8(7)
P1 Au1 P2 C25 -175.4(6)
Cl1 Au1 P2 C25 -9.8(7)
Te1 Au1 P2 C25 100.3(6)
P2 Au1 P1 C2 -56.1(7)
Cl1 Au1 P1 C2 138.0(6)
Te1 Au1 P1 C2 29.2(6)
P2 Au1 P1 C13 59.3(7)
Cl1 Au1 P1 C13 -106.6(6)
Te1 Au1 P1 C13 144.6(6)
P2 Au1 P1 C7 -177.3(8)
Cl1 Au1 P1 C7 16.8(8)
Te1 Au1 P1 C7 -92.0(8)
C2 P1 C13 C18 -99.6(16)
C7 P1 C13 C18 11.6(18)
Au1 P1 C13 C18 141.3(14)
C2 P1 C13 C14 87.4(15)
C7 P1 C13 C14 -161.4(14)
Au1 P1 C13 C14 -31.7(15)
C1 Te1 C19 C24 81.4(14)
Au1 Te1 C19 C24 168.8(13)
O1 Te1 C19 C24 55.2(15)
C1 Te1 C19 C20 -99.5(15)
Au1 Te1 C19 C20 -12.0(14)
O1 Te1 C19 C20 -125.7(14)
C13 P1 C2 C1 -148.7(15)
C7 P1 C2 C1 103.0(15)
Au1 P1 C2 C1 -23.7(16)
C13 P1 C2 C3 28.1(16)
C7 P1 C2 C3 -80.3(16)
Au1 P1 C2 C3 153.1(13)
C27 C26 C25 C30 -2(3)
C27 C26 C25 P2 -179.8(15)
C20 P2 C25 C30 161.1(14)
C31 P2 C25 C30 -88.0(15)
Au1 P2 C25 C30 38.7(16)
C20 P2 C25 C26 -21.6(17)
C31 P2 C25 C26 89.3(16)
Au1 P2 C25 C26 -144.0(14)
C24 C19 C20 C21 -3(2)
Te1 C19 C20 C21 177.7(12)
C24 C19 C20 P2 177.7(13)
Te1 C19 C20 P2 -1(2)
C31 P2 C20 C21 -37.7(16)
C25 P2 C20 C21 72.2(15)
Au1 P2 C20 C21 -161.0(12)
C31 P2 C20 C19 141.3(14)
C25 P2 C20 C19 -108.8(15)
Au1 P2 C20 C19 18.1(16)
C3 C2 C1 C6 1(2)
P1 C2 C1 C6 177.5(13)
C3 C2 C1 Te1 178.8(12)
P1 C2 C1 Te1 -4(2)
C19 Te1 C1 C2 111.2(15)
Au1 Te1 C1 C2 23.1(14)
O1 Te1 C1 C2 -98.7(15)
C19 Te1 C1 C6 -70.5(13)
Au1 Te1 C1 C6 -158.6(12)
O1 Te1 C1 C6 79.6(13)
C19 C20 C21 C22 2(3)
P2 C20 C21 C22 -179.2(14)
C26 C25 C30 C29 3(3)
P2 C25 C30 C29 -179.8(14)
C16 C17 C18 C13 4(3)
C14 C13 C18 C17 -6(3)
P1 C13 C18 C17 -179.0(16)
C18 C13 C14 C15 5(3)
P1 C13 C14 C15 178.5(15)
C2 C1 C6 C5 -1(3)
Te1 C1 C6 C5 -179.1(13)
C20 C21 C22 C23 1(3)
C21 C22 C23 C24 -1(3)
C22 C23 C24 C19 0(3)
C20 C19 C24 C23 3(3)
Te1 C19 C24 C23 -178.3(15)
C5 C4 C3 C2 -3(3)
C1 C2 C3 C4 1(3)
P1 C2 C3 C4 -175.5(14)
C18 C17 C16 C15 -1(3)
C25 C26 C27 C28 2(3)
C25 C30 C29 C28 -2(3)
C3 C4 C5 C6 3(3)
C1 C6 C5 C4 -1(3)
C17 C16 C15 C14 0(3)
C13 C14 C15 C16 -2(3)
C2 P1 C7 C8 -162.1(16)
C13 P1 C7 C8 90.4(16)
Au1 P1 C7 C8 -40.1(18)
C2 P1 C7 C12 16.2(19)
C13 P1 C7 C12 -91.3(17)
Au1 P1 C7 C12 138.3(14)
C30 C29 C28 C27 1(3)
C26 C27 C28 C29 -1(3)
C20 P2 C31 C36 -43.8(16)
C25 P2 C31 C36 -154.2(15)
Au1 P2 C31 C36 77.0(15)
C20 P2 C31 C32 139.7(15)
C25 P2 C31 C32 29.3(17)
Au1 P2 C31 C32 -99.4(15)
C8 C7 C12 C11 -2(3)
P1 C7 C12 C11 179.5(14)
C36 C31 C32 C33 -6(3)
P2 C31 C32 C33 170.5(14)
C32 C31 C36 C35 5(3)
P2 C31 C36 C35 -171.7(14)
C12 C7 C8 C9 2(3)
P1 C7 C8 C9 179.9(15)
C10 C9 C8 C7 -3(3)
C33 C34 C35 C36 -1(3)
C31 C36 C35 C34 -2(3)
C8 C9 C10 C11 5(3)
C9 C10 C11 C12 -6(3)
C7 C12 C11 C10 4(3)
C35 C34 C33 C32 -1(3)
C31 C32 C33 C34 4(3)
C41 O2 C44 C43 1(4)
O1 C40 C39 C38 20(3)
C37 C38 C39 C40 -21(3)
O2 C44 C43 C42 17(4)
C44 O2 C41 C42 -22(4)
O2 C41 C42 C43 31(4)
C44 C43 C42 C41 -27(4)
C39 C40 O1 C37 -10(3)
C39 C40 O1 Te1 141.2(16)
C19 Te1 O1 C37 113(3)
C1 Te1 O1 C37 73(3)
Au1 Te1 O1 C37 9(3)
C19 Te1 O1 C40 -28.5(17)
C1 Te1 O1 C40 -68.6(15)
Au1 Te1 O1 C40 -132.7(14)
C40 O1 C37 C38 -4(4)
Te1 O1 C37 C38 -147.4(18)
C39 C38 C37 O1 16(4)
